data_4000057
loop_
_publ_author_name
'Ciurtin, Delia M.'
'Pschirer, Neil G.'
'Smith, Mark D.'
'Bunz, Uwe H. F.'
'zur Loye, Hans-Conrad'

_publ_section_title
;
 Two Luminescent Coordination Polymers with a Triple-Helix Structure:
 HgX2(C31H24N2)&#x00B7;CH2Cl2(X = Cl and Br)
;
_journal_coden_ASTM CMATEX
_journal_issue 9
_journal_name_full 'Chemistry of Materials'
_journal_page_first 2743
_journal_page_last 2745
_journal_paper_doi 10.1021/cm0103545
_journal_volume 13
_journal_year 2001
_chemical_formula_sum 'C32 H26 Cl4 Hg N2'
_chemical_formula_weight 780.94
_space_group_IT_number 14
_symmetry_cell_setting monoclinic
_symmetry_space_group_name_Hall '-P 2yn'
_symmetry_space_group_name_H-M 'P 1 21/n 1'
_atom_sites_solution_hydrogens geom
_atom_sites_solution_primary direct
_atom_sites_solution_secondary difmap
_cell_angle_alpha 90.00
_cell_angle_beta 93.890(2)
_cell_angle_gamma 90.00
_cell_formula_units_Z 4
_cell_length_a 14.9179(13)
_cell_length_b 12.7554(11)
_cell_length_c 16.3222(14)
_cell_measurement_reflns_used 6520
_cell_measurement_temperature 183(2)
_cell_measurement_theta_max 24.576
_cell_measurement_theta_min 2.737
_cell_volume 3098.7(5)
_diffrn_ambient_temperature 183(2)
_diffrn_detector_area_resol_mean ?
_diffrn_measurement_device_type 'Bruker SMART APEX CCD diffractometer'
_diffrn_measurement_method 'omega scans'
_diffrn_radiation_monochromator graphite
_diffrn_radiation_source 'fine-focus sealed tube'
_diffrn_radiation_type MoK\a
_diffrn_radiation_wavelength 0.71073
_diffrn_reflns_av_R_equivalents 0.0525
_diffrn_reflns_av_sigmaI/netI 0.0584
_diffrn_reflns_limit_h_max 15
_diffrn_reflns_limit_h_min -18
_diffrn_reflns_limit_k_max 15
_diffrn_reflns_limit_k_min -15
_diffrn_reflns_limit_l_max 20
_diffrn_reflns_limit_l_min -19
_diffrn_reflns_number 20401
_diffrn_reflns_theta_max 26.44
_diffrn_reflns_theta_min 2.03
_diffrn_standards_decay_% 0
_diffrn_standards_interval_count ?
_diffrn_standards_interval_time ?
_diffrn_standards_number ?
_exptl_absorpt_coefficient_mu 5.336
_exptl_absorpt_correction_T_max 0.5822
_exptl_absorpt_correction_T_min 0.4018
_exptl_absorpt_correction_type multi-scan
_exptl_absorpt_process_details '(SADABS, Bruker, 1997)'
_exptl_crystal_colour yellow
_exptl_crystal_density_diffrn 1.674
_exptl_crystal_density_meas ?
_exptl_crystal_density_method 'not measured'
_exptl_crystal_description irregular
_exptl_crystal_F_000 1520
_exptl_crystal_size_max 0.34
_exptl_crystal_size_mid 0.20
_exptl_crystal_size_min 0.14
_refine_ls_extinction_coef ?
_refine_ls_extinction_method none
_refine_ls_goodness_of_fit_ref 0.992
_refine_ls_hydrogen_treatment mixed
_refine_ls_matrix_type full
_refine_ls_number_parameters 354
_refine_ls_number_reflns 6359
_refine_ls_number_restraints 0
_refine_ls_restrained_S_all 0.992
_refine_ls_R_factor_all 0.0803
_refine_ls_R_factor_gt 0.0502
_refine_ls_shift/su_max 0.001
_refine_ls_shift/su_mean 0.000
_refine_ls_structure_factor_coef Fsqd
_refine_ls_weighting_details 'calc w=1/[\s^2^(Fo^2^)+(0.0783P)^2^+0.0000P] where P=(Fo^2^+2Fc^2^)/3'
_refine_ls_weighting_scheme calc
_refine_ls_wR_factor_gt 0.1274
_refine_ls_wR_factor_ref 0.1391
_reflns_number_gt 4324
_reflns_number_total 6359
_reflns_threshold_expression >2sigma(I)
_cod_depositor_comments
;
The following automatic conversions were performed:
'_symmetry_cell_setting' value 'Monoclinic' changed to 'monoclinic'
according to '/home/saulius/struct/CIF-dictionaries/cif_core.dic'
dictionary named 'cif_core.dic' version 2.4.1 from 2010-06-29.

Automatic conversion script
Id: cif_fix_enum 1527 2010-12-29 10:47:43Z saulius 
;
_cod_original_sg_symbol_H-M P21/n
_cod_database_code 4000057

loop_
_symmetry_equiv_pos_as_xyz
'x, y, z'
'-x+1/2, y+1/2, -z+1/2'
'-x, -y, -z'
'x-1/2, -y-1/2, z-1/2'

loop_
_atom_site_label
_atom_site_type_symbol
_atom_site_fract_x
_atom_site_fract_y
_atom_site_fract_z
_atom_site_U_iso_or_equiv
_atom_site_adp_type
_atom_site_occupancy
_atom_site_symmetry_multiplicity
_atom_site_calc_flag
_atom_site_refinement_flags
_atom_site_disorder_assembly
_atom_site_disorder_group
Hg Hg 0.62311(2) 0.04383(2) -0.218066(19) 0.04949(14) Uani 1 1 d . . .
Cl1 Cl 0.47931(14) 0.11659(17) -0.20850(15) 0.0631(6) Uani 1 1 d . . .
Cl2 Cl 0.74417(15) -0.0191(2) -0.28900(16) 0.0730(7) Uani 1 1 d . . .
C1 C 0.6581(5) 0.2494(6) -0.1001(5) 0.0468(18) Uani 1 1 d . . .
H1 H 0.5961 0.2569 -0.1166 0.056 Uiso 1 1 calc R . .
C2 C 0.7009(6) 0.3274(6) -0.0515(5) 0.0478(19) Uani 1 1 d . . .
H2 H 0.6687 0.3880 -0.0367 0.057 Uiso 1 1 calc R . .
C3 C 0.7899(6) 0.3158(6) -0.0255(5) 0.051(2) Uani 1 1 d . . .
C4 C 0.8349(6) 0.2247(6) -0.0468(5) 0.053(2) Uani 1 1 d . . .
H4 H 0.8957 0.2124 -0.0281 0.063 Uiso 1 1 calc R . .
C5 C 0.7864(5) 0.1517(6) -0.0973(5) 0.052(2) Uani 1 1 d . . .
H5 H 0.8161 0.0897 -0.1130 0.063 Uiso 1 1 calc R . .
C6 C 0.8347(6) 0.3983(6) 0.0234(5) 0.0479(19) Uani 1 1 d . . .
C7 C 0.8666(5) 0.4684(6) 0.0608(5) 0.0461(18) Uani 1 1 d . . .
C8 C 0.8979(5) 0.5585(6) 0.1069(5) 0.0468(19) Uani 1 1 d . . .
C9 C 0.8349(5) 0.6255(6) 0.1363(5) 0.0467(18) Uani 1 1 d . . .
H9 H 0.7727 0.6126 0.1244 0.056 Uiso 1 1 calc R . .
C10 C 0.8629(5) 0.7126(6) 0.1837(5) 0.0409(17) Uani 1 1 d . . .
C11 C 0.9551(5) 0.7290(5) 0.2023(4) 0.0388(16) Uani 1 1 d . . .
C12 C 1.0186(5) 0.6640(5) 0.1715(5) 0.0426(18) Uani 1 1 d . . .
H12 H 1.0809 0.6775 0.1826 0.051 Uiso 1 1 calc R . .
C13 C 0.9897(5) 0.5785(5) 0.1241(4) 0.0409(17) Uani 1 1 d . . .
H13 H 1.0328 0.5328 0.1030 0.049 Uiso 1 1 calc R . .
C14 C 0.8060(5) 0.7939(6) 0.2236(5) 0.050(2) Uani 1 1 d . . .
C15 C 0.7532(6) 0.8593(7) 0.1586(6) 0.066(3) Uani 1 1 d . . .
H15A H 0.7067 0.8137 0.1312 0.079 Uiso 1 1 calc R . .
H15B H 0.7216 0.9152 0.1873 0.079 Uiso 1 1 calc R . .
C16 C 0.8019(7) 0.9080(8) 0.0961(7) 0.076(3) Uani 1 1 d . . .
H16A H 0.8426 0.9612 0.1210 0.115 Uiso 1 1 calc R . .
H16B H 0.7595 0.9413 0.0556 0.115 Uiso 1 1 calc R . .
H16C H 0.8369 0.8548 0.0689 0.115 Uiso 1 1 calc R . .
C17 C 0.7417(6) 0.7418(8) 0.2819(6) 0.067(3) Uani 1 1 d . . .
H17A H 0.7081 0.7975 0.3089 0.081 Uiso 1 1 calc R . .
H17B H 0.6975 0.6987 0.2488 0.081 Uiso 1 1 calc R . .
C18 C 0.7869(7) 0.6747(7) 0.3461(6) 0.075(3) Uani 1 1 d . . .
H18A H 0.8201 0.6188 0.3201 0.112 Uiso 1 1 calc R . .
H18B H 0.7417 0.6435 0.3796 0.112 Uiso 1 1 calc R . .
H18C H 0.8287 0.7172 0.3811 0.112 Uiso 1 1 calc R . .
C19 C 0.9635(5) 0.8233(5) 0.2540(4) 0.0390(16) Uani 1 1 d . . .
C20 C 0.8778(5) 0.8572(6) 0.2699(5) 0.0459(18) Uani 1 1 d . . .
C21 C 0.8665(5) 0.9408(6) 0.3220(5) 0.050(2) Uani 1 1 d . . .
H21 H 0.8078 0.9621 0.3340 0.061 Uiso 1 1 calc R . .
C22 C 0.9423(5) 0.9947(6) 0.3574(5) 0.0463(19) Uani 1 1 d . . .
C23 C 1.0267(5) 0.9607(6) 0.3371(5) 0.051(2) Uani 1 1 d . . .
H23 H 1.0782 0.9971 0.3598 0.061 Uiso 1 1 calc R . .
C24 C 1.0392(5) 0.8768(6) 0.2857(4) 0.0438(17) Uani 1 1 d . . .
H24 H 1.0977 0.8563 0.2725 0.053 Uiso 1 1 calc R . .
C25 C 0.9323(5) 1.0785(6) 0.4119(5) 0.050(2) Uani 1 1 d . . .
C26 C 0.9207(5) 1.1491(7) 0.4575(5) 0.053(2) Uani 1 1 d . . .
C27 C 0.8237(6) 1.3289(7) 0.6079(6) 0.059(2) Uani 1 1 d . . .
H27 H 0.7699 1.3352 0.6355 0.071 Uiso 1 1 calc R . .
C28 C 0.8328(6) 1.2430(7) 0.5543(6) 0.062(2) Uani 1 1 d . . .
H28 H 0.7867 1.1917 0.5474 0.074 Uiso 1 1 calc R . .
C29 C 0.9084(6) 1.2350(6) 0.5127(5) 0.0499(19) Uani 1 1 d . . .
C30 C 0.9734(6) 1.3120(7) 0.5256(6) 0.073(3) Uani 1 1 d . . .
H30 H 1.0268 1.3096 0.4972 0.088 Uiso 1 1 calc R . .
C31 C 0.9597(7) 1.3916(7) 0.5799(7) 0.077(3) Uani 1 1 d . . .
H31 H 1.0052 1.4434 0.5883 0.093 Uiso 1 1 calc R . .
N1 N 0.7014(4) 0.1655(5) -0.1237(4) 0.0483(16) Uani 1 1 d . . .
N2 N 0.8865(4) 1.4005(5) 0.6213(4) 0.0498(16) Uani 1 1 d . . .
C1S C 0.0470(12) 0.1717(12) 0.1579(10) 0.155(7) Uani 1 1 d . . .
H1S1 H 0.0939 0.1503 0.2003 0.186 Uiso 1 1 calc R . .
H1S2 H -0.0065 0.1953 0.1856 0.186 Uiso 1 1 calc R . .
Cl3 Cl 0.0893(3) 0.2798(3) 0.0938(4) 0.1635(19) Uani 1 1 d . . .
Cl4 Cl 0.0205(4) 0.0728(4) 0.0964(4) 0.177(2) Uani 1 1 d . . .
